data_2220059
loop_
_publ_author_name
'Zheng, Chang-Zheng'
'Ji, Chang-You'
'Chang, Xiu-Li'
'Zhang, Li-Qin'

_publ_section_title
;
 (5-Bromo-2-hydroxyphenyl)(phenyl)methanone
;
_journal_coeditor_code AT2684
_journal_issue 12
_journal_name_full 'Acta Crystallographica Section E'
_journal_page_first o2486
_journal_paper_doi 10.1107/S160053680803969X
_journal_volume 64
_journal_year 2008
_chemical_formula_iupac 'C13 H9 Br O2'
_chemical_formula_moiety 'C13 H9 Br O2'
_chemical_formula_sum 'C13 H9 Br O2'
_chemical_formula_weight 277.11
_chemical_name_systematic
;
(5-Bromo-2-hydroxyphenyl)(phenyl)methanone
;
_space_group_IT_number 14
_symmetry_cell_setting monoclinic
_symmetry_space_group_name_Hall '-P 2ybc'
_symmetry_space_group_name_H-M 'P 1 21/c 1'
_atom_sites_solution_hydrogens geom
_atom_sites_solution_primary direct
_atom_sites_solution_secondary difmap
_audit_creation_method SHELXL-97
_cell_angle_alpha 90.00
_cell_angle_beta 106.166(2)
_cell_angle_gamma 90.00
_cell_formula_units_Z 4
_cell_length_a 15.9510(18)
_cell_length_b 5.8956(6)
_cell_length_c 12.1260(14)
_cell_measurement_reflns_used 2043
_cell_measurement_temperature 298
_cell_measurement_theta_max 23.40
_cell_measurement_theta_min 2.66
_cell_volume 1095.2(2)
_computing_cell_refinement 'SAINT (Siemens, 1996)'
_computing_data_collection 'SMART (Siemens, 1996)'
_computing_data_reduction 'SAINT (Siemens, 1996)'
_computing_molecular_graphics 'SHELXTL (Sheldrick, 2008)'
_computing_publication_material 'SHELXTL (Sheldrick, 2008)'
_computing_structure_refinement 'SHELXL97 (Sheldrick, 2008)'
_computing_structure_solution 'SHELXS97 (Sheldrick, 2008)'
_diffrn_ambient_temperature 273(2)
_diffrn_measured_fraction_theta_full 0.999
_diffrn_measured_fraction_theta_max 0.999
_diffrn_measurement_device_type 'Siemens SMART CCD area-detector'
_diffrn_measurement_method '\f and \w'
_diffrn_radiation_monochromator graphite
_diffrn_radiation_source 'fine-focus sealed tube'
_diffrn_radiation_type MoK\a
_diffrn_radiation_wavelength 0.71073
_diffrn_reflns_av_R_equivalents 0.0267
_diffrn_reflns_av_sigmaI/netI 0.0308
_diffrn_reflns_limit_h_max 19
_diffrn_reflns_limit_h_min -18
_diffrn_reflns_limit_k_max 7
_diffrn_reflns_limit_k_min -4
_diffrn_reflns_limit_l_max 14
_diffrn_reflns_limit_l_min -14
_diffrn_reflns_number 5479
_diffrn_reflns_theta_full 25.05
_diffrn_reflns_theta_max 25.05
_diffrn_reflns_theta_min 2.66
_exptl_absorpt_coefficient_mu 3.733
_exptl_absorpt_correction_T_max 0.8071
_exptl_absorpt_correction_T_min 0.6044
_exptl_absorpt_correction_type multi-scan
_exptl_absorpt_process_details '(SADABS; Sheldrick, 1996)'
_exptl_crystal_colour yellow
_exptl_crystal_density_diffrn 1.681
_exptl_crystal_density_method 'not measured'
_exptl_crystal_description block
_exptl_crystal_F_000 552
_exptl_crystal_size_max 0.15
_exptl_crystal_size_mid 0.10
_exptl_crystal_size_min 0.06
_refine_diff_density_max 0.332
_refine_diff_density_min -0.518
_refine_ls_extinction_method none
_refine_ls_goodness_of_fit_ref 1.032
_refine_ls_hydrogen_treatment constr
_refine_ls_matrix_type full
_refine_ls_number_parameters 146
_refine_ls_number_reflns 1933
_refine_ls_number_restraints 0
_refine_ls_restrained_S_all 1.032
_refine_ls_R_factor_all 0.0412
_refine_ls_R_factor_gt 0.0293
_refine_ls_shift/su_max 0.000
_refine_ls_shift/su_mean 0.000
_refine_ls_structure_factor_coef Fsqd
_refine_ls_weighting_details 'calc w=1/[\s^2^(Fo^2^)+(0.0296P)^2^+0.7566P] where P=(Fo^2^+2Fc^2^)/3'
_refine_ls_weighting_scheme calc
_refine_ls_wR_factor_gt 0.0674
_refine_ls_wR_factor_ref 0.0725
_reflns_number_gt 1578
_reflns_number_total 1933
_reflns_threshold_expression I>2\s(I)
_cod_data_source_file at2684.cif
_cod_data_source_block I
_cod_original_sg_symbol_H-M 'P 21/c'
_cod_database_code 2220059
_cod_database_fobs_code 2220059

loop_
_symmetry_equiv_pos_as_xyz
'x, y, z'
'-x, y+1/2, -z+1/2'
'-x, -y, -z'
'x, -y-1/2, z-1/2'

loop_
_atom_site_type_symbol
_atom_site_label
_atom_site_fract_x
_atom_site_fract_y
_atom_site_fract_z
_atom_site_U_iso_or_equiv
_atom_site_adp_type
_atom_site_calc_flag
_atom_site_refinement_flags
_atom_site_occupancy
Br Br1 0.42247(2) -0.27591(5) 0.49702(3) 0.05526(14) Uani d . 1
O O1 0.28452(15) 0.5186(4) 0.70204(17) 0.0548(6) Uani d . 1
H H1 0.2528 0.5974 0.6517 0.082 Uiso calc R 1
O O2 0.18991(14) 0.6145(4) 0.49878(17) 0.0537(6) Uani d . 1
C C1 0.31010(19) 0.3343(5) 0.6540(2) 0.0404(7) Uani d . 1
C C2 0.27504(17) 0.2828(4) 0.5366(2) 0.0330(6) Uani d . 1
C C3 0.30905(17) 0.0971(4) 0.4914(2) 0.0336(6) Uani d . 1
H H3 0.2877 0.0616 0.4139 0.040 Uiso calc R 1
C C4 0.37381(18) -0.0324(5) 0.5610(2) 0.0384(6) Uani d . 1
C C5 0.40544(19) 0.0138(6) 0.6778(3) 0.0493(8) Uani d . 1
H H5 0.4478 -0.0789 0.7248 0.059 Uiso calc R 1
C C6 0.37369(19) 0.1969(6) 0.7229(2) 0.0485(8) Uani d . 1
H H6 0.3952 0.2292 0.8008 0.058 Uiso calc R 1
C C7 0.20810(18) 0.4294(5) 0.4636(2) 0.0362(6) Uani d . 1
C C8 0.16079(17) 0.3613(5) 0.3442(2) 0.0340(6) Uani d . 1
C C9 0.15422(19) 0.5167(5) 0.2563(2) 0.0415(7) Uani d . 1
H H9 0.1816 0.6569 0.2718 0.050 Uiso calc R 1
C C10 0.1068(2) 0.4626(6) 0.1452(3) 0.0503(8) Uani d . 1
H H10 0.1042 0.5646 0.0858 0.060 Uiso calc R 1
C C11 0.0636(2) 0.2594(6) 0.1225(3) 0.0510(8) Uani d . 1
H H11 0.0310 0.2250 0.0481 0.061 Uiso calc R 1
C C12 0.06851(19) 0.1062(5) 0.2098(3) 0.0466(7) Uani d . 1
H H12 0.0381 -0.0300 0.1942 0.056 Uiso calc R 1
C C13 0.11812(18) 0.1530(5) 0.3204(2) 0.0385(6) Uani d . 1
H H13 0.1230 0.0464 0.3784 0.046 Uiso calc R 1

loop_
_atom_site_aniso_label
_atom_site_aniso_U_11
_atom_site_aniso_U_22
_atom_site_aniso_U_33
_atom_site_aniso_U_12
_atom_site_aniso_U_13
_atom_site_aniso_U_23
Br1 0.0478(2) 0.0490(2) 0.0675(2) 0.01286(15) 0.01368(16) -0.00212(16)
O1 0.0628(15) 0.0608(15) 0.0403(11) 0.0066(11) 0.0136(11) -0.0127(10)
O2 0.0641(15) 0.0420(13) 0.0519(13) 0.0133(10) 0.0108(11) -0.0070(10)
C1 0.0385(16) 0.0481(17) 0.0381(15) -0.0056(13) 0.0162(13) -0.0043(13)
C2 0.0326(14) 0.0341(15) 0.0329(13) -0.0019(11) 0.0102(11) 0.0019(11)
C3 0.0336(15) 0.0363(15) 0.0309(14) -0.0059(12) 0.0091(12) -0.0005(12)
C4 0.0330(15) 0.0396(16) 0.0450(16) 0.0014(12) 0.0146(13) 0.0027(13)
C5 0.0364(17) 0.065(2) 0.0425(17) 0.0083(15) 0.0039(13) 0.0110(15)
C6 0.0390(17) 0.073(2) 0.0306(15) 0.0016(16) 0.0054(13) 0.0008(15)
C7 0.0400(16) 0.0324(15) 0.0399(15) -0.0013(12) 0.0172(13) 0.0024(12)
C8 0.0312(14) 0.0339(15) 0.0377(15) 0.0057(12) 0.0109(12) 0.0017(12)
C9 0.0457(18) 0.0331(16) 0.0476(17) 0.0047(13) 0.0160(14) 0.0075(13)
C10 0.055(2) 0.057(2) 0.0378(17) 0.0142(16) 0.0116(15) 0.0143(15)
C11 0.0438(17) 0.064(2) 0.0393(16) 0.0131(16) 0.0013(13) -0.0034(16)
C12 0.0351(16) 0.0453(18) 0.0565(19) -0.0009(13) 0.0079(14) -0.0071(15)
C13 0.0360(15) 0.0381(16) 0.0421(16) 0.0035(12) 0.0117(13) 0.0056(13)

loop_
_atom_type_symbol
_atom_type_description
_atom_type_scat_dispersion_real
_atom_type_scat_dispersion_imag
_atom_type_scat_source
C C 0.0033 0.0016 'International Tables Vol C Tables 4.2.6.8 and 6.1.1.4'
H H 0.0000 0.0000 'International Tables Vol C Tables 4.2.6.8 and 6.1.1.4'
O O 0.0106 0.0060 'International Tables Vol C Tables 4.2.6.8 and 6.1.1.4'
Br Br -0.2901 2.4595 'International Tables Vol C Tables 4.2.6.8 and 6.1.1.4'

loop_
_geom_angle_atom_site_label_1
_geom_angle_atom_site_label_2
_geom_angle_atom_site_label_3
_geom_angle
C1 O1 H1 109.5
O1 C1 C6 118.1(3)
O1 C1 C2 121.8(3)
C6 C1 C2 120.1(3)
C3 C2 C1 118.4(2)
C3 C2 C7 121.4(2)
C1 C2 C7 120.0(2)
C4 C3 C2 120.1(2)
C4 C3 H3 119.9
C2 C3 H3 119.9
C3 C4 C5 121.1(3)
C3 C4 Br1 119.5(2)
C5 C4 Br1 119.4(2)
C6 C5 C4 119.4(3)
C6 C5 H5 120.3
C4 C5 H5 120.3
C5 C6 C1 120.8(3)
C5 C6 H6 119.6
C1 C6 H6 119.6
O2 C7 C2 121.0(2)
O2 C7 C8 118.0(2)
C2 C7 C8 121.0(2)
C9 C8 C13 119.6(3)
C9 C8 C7 118.6(2)
C13 C8 C7 121.6(2)
C10 C9 C8 120.0(3)
C10 C9 H9 120.0
C8 C9 H9 120.0
C11 C10 C9 120.3(3)
C11 C10 H10 119.9
C9 C10 H10 119.9
C10 C11 C12 120.1(3)
C10 C11 H11 120.0
C12 C11 H11 120.0
C11 C12 C13 120.6(3)
C11 C12 H12 119.7
C13 C12 H12 119.7
C12 C13 C8 119.4(3)
C12 C13 H13 120.3
C8 C13 H13 120.3

loop_
_geom_bond_atom_site_label_1
_geom_bond_atom_site_label_2
_geom_bond_distance
Br1 C4 1.898(3)
O1 C1 1.348(3)
O1 H1 0.8200
O2 C7 1.235(3)
C1 C6 1.382(4)
C1 C2 1.411(4)
C2 C3 1.400(4)
C2 C7 1.464(4)
C3 C4 1.370(4)
C3 H3 0.9300
C4 C5 1.391(4)
C5 C6 1.370(4)
C5 H5 0.9300
C6 H6 0.9300
C7 C8 1.489(4)
C8 C9 1.388(4)
C8 C13 1.395(4)
C9 C10 1.386(4)
C9 H9 0.9300
C10 C11 1.371(4)
C10 H10 0.9300
C11 C12 1.377(4)
C11 H11 0.9300
C12 C13 1.382(4)
C12 H12 0.9300
C13 H13 0.9300

loop_
_geom_hbond_atom_site_label_D
_geom_hbond_atom_site_label_H
_geom_hbond_atom_site_label_A
_geom_hbond_site_symmetry_A
_geom_hbond_distance_DH
_geom_hbond_distance_HA
_geom_hbond_distance_DA
_geom_hbond_angle_DHA
_geom_hbond_publ_flag
O1 H1 O2 . 0.82 1.85 2.569(3) 146 yes
C3 H3 O1 4_565 0.93 2.60 3.488(3) 160 yes
C12 H12 Cg1 2_545 0.93 2.93 3.596(3) 130 yes

loop_
_cod_related_entry_id
_cod_related_entry_database
_cod_related_entry_code
1 ChemSpider 199363
